data_7127535
loop_
_publ_author_name
'De, Sukanya'
'Jash, Moumita'
'Chowdhury, Chinmay'

_publ_section_title
;
 Palladium(ii) catalysed cascade strategy for the synthesis of
 dibenzo[5,6:7,8]cycloocta[1,2-b]indol-10-ols/-10(15H)-ones: easy access
 to 1,3,5,7-cyclooctatetraenes (COTs).
;
_journal_issue 100
_journal_name_full 'Chemical communications (Cambridge, England)'
_journal_page_first 15659
_journal_page_last 15662
_journal_paper_doi 10.1039/d0cc06538b
_journal_volume 56
_journal_year 2020
_chemical_formula_moiety 'C29 H23 N O3 S, 0.5(C H2 Cl2)'
_chemical_formula_sum 'C29.5 H24 Cl N O3 S'
_chemical_formula_weight 508.00
_space_group_crystal_system monoclinic
_space_group_IT_number 14
_space_group_name_Hall '-P 2yn'
_space_group_name_H-M_alt 'P 1 21/n 1'
_atom_sites_solution_hydrogens geom
_atom_sites_solution_primary iterative
_audit_creation_date 2020-08-19
_audit_creation_method
;
Olex2 1.2
(compiled 2018.05.29 svn.r3508 for OlexSys, GUI svn.r5506)
;
_audit_update_record
;
2020-09-28 deposited with the CCDC.	2020-11-11 downloaded from the CCDC.
;
_cell_angle_alpha 90
_cell_angle_beta 92.018(2)
_cell_angle_gamma 90
_cell_formula_units_Z 8
_cell_length_a 8.3459(3)
_cell_length_b 31.8448(10)
_cell_length_c 18.0413(6)
_cell_measurement_reflns_used 8844
_cell_measurement_temperature 100(2)
_cell_measurement_theta_max 66.158
_cell_measurement_theta_min 2.775
_cell_volume 4791.9(3)
_computing_cell_refinement 'SAINT V8.38A (?, 2016)'
_computing_data_reduction 'SAINT V8.38A (?, 2016)'
_computing_molecular_graphics 'Olex2 (Dolomanov et al., 2009)'
_computing_publication_material 'Olex2 (Dolomanov et al., 2009)'
_computing_structure_refinement 'ShelXL (Sheldrick, 2015)'
_computing_structure_solution 'olex2.solve (Bourhis et al., 2015)'
_diffrn_ambient_temperature 100.0
_diffrn_measured_fraction_theta_full 0.999
_diffrn_measured_fraction_theta_max 0.999
_diffrn_measurement_device_type 'Bruker APEX-II CCD'
_diffrn_measurement_method '\f and \w scans'
_diffrn_radiation_type CuK\a
_diffrn_radiation_wavelength 1.54178
_diffrn_reflns_av_R_equivalents 0.1452
_diffrn_reflns_av_unetI/netI 0.0768
_diffrn_reflns_Laue_measured_fraction_full 0.999
_diffrn_reflns_Laue_measured_fraction_max 0.999
_diffrn_reflns_limit_h_max 6
_diffrn_reflns_limit_h_min -9
_diffrn_reflns_limit_k_max 37
_diffrn_reflns_limit_k_min -37
_diffrn_reflns_limit_l_max 21
_diffrn_reflns_limit_l_min -21
_diffrn_reflns_number 88704
_diffrn_reflns_point_group_measured_fraction_full 0.999
_diffrn_reflns_point_group_measured_fraction_max 0.999
_diffrn_reflns_theta_full 66.672
_diffrn_reflns_theta_max 66.672
_diffrn_reflns_theta_min 2.775
_diffrn_standards_number 0
_exptl_absorpt_coefficient_mu 2.498
_exptl_absorpt_correction_T_max 0.7528
_exptl_absorpt_correction_T_min 0.5554
_exptl_absorpt_correction_type multi-scan
_exptl_absorpt_process_details
'SADABS-2016/2 (Bruker,2016/2) was used for absorption correction. wR2(int) was 0.1488 before and 0.0996 after correction. The Ratio of minimum to maximum transmission is 0.7378. The \l/2 correction factor is Not present.'
_exptl_crystal_colour 'dull yellowish yellow'
_exptl_crystal_colour_lustre dull
_exptl_crystal_colour_modifier yellowish
_exptl_crystal_colour_primary yellow
_exptl_crystal_density_diffrn 1.408
_exptl_crystal_description needle
_exptl_crystal_F_000 2120
_exptl_crystal_size_max 0.18
_exptl_crystal_size_mid 0.04
_exptl_crystal_size_min 0.02
_refine_diff_density_max 0.469
_refine_diff_density_min -0.452
_refine_diff_density_rms 0.113
_refine_ls_extinction_coef 0.0052(3)
_refine_ls_extinction_expression Fc^*^=kFc[1+0.001xFc^2^\l^3^/sin(2\q)]^-1/4^
_refine_ls_extinction_method 'SHELXL-2018/3 (Sheldrick 2018)'
_refine_ls_goodness_of_fit_ref 1.222
_refine_ls_hydrogen_treatment constr
_refine_ls_matrix_type full
_refine_ls_number_parameters 645
_refine_ls_number_reflns 8465
_refine_ls_number_restraints 0
_refine_ls_restrained_S_all 1.222
_refine_ls_R_factor_all 0.0949
_refine_ls_R_factor_gt 0.0876
_refine_ls_shift/su_max 0.000
_refine_ls_shift/su_mean 0.000
_refine_ls_structure_factor_coef Fsqd
_refine_ls_weighting_details 'w=1/[\s^2^(Fo^2^)+(0.0548P)^2^+11.3236P] where P=(Fo^2^+2Fc^2^)/3'
_refine_ls_weighting_scheme calc
_refine_ls_wR_factor_gt 0.1861
_refine_ls_wR_factor_ref 0.1904
_reflns_Friedel_coverage 0.000
_reflns_number_gt 7840
_reflns_number_total 8465
_reflns_threshold_expression 'I > 2\s(I)'
_cod_data_source_file d0cc06538b2.cif
_cod_data_source_block su_3_185_au_0m_a
_cod_depositor_comments
;
Adding full bibliography for 7127535--7127539.cif.

2024-12-16
Z value and formula fixed to values more according to usual
chemical conventions.                 miguel
;
_cod_original_formula_sum 'C59 H48 Cl2 N2 O6 S2'
_cod_original_formula_weight 1016.01
_cod_original_formula_moiety '2(C29 H23 N O3 S), C H2 Cl2'
_cod_original_formula_units_Z 4
_cod_database_code 7127535
_shelx_shelxl_version_number 2018/3
_shelx_space_group_comment
;
The symmetry employed for this shelxl refinement is uniquely defined
by the following loop, which should always be used as a source of
symmetry information in preference to the above space-group names.
They are only intended as comments.
;
_shelx_estimated_absorpt_t_max 0.952
_shelx_estimated_absorpt_t_min 0.662
_olex2_refinement_description
;
1. Fixed Uiso
 At 1.2 times of:
  All C(H) groups, All C(H,H) groups
 At 1.5 times of:
  All C(H,H,H) groups, All O(H) groups
2.a Ternary CH refined with riding coordinates:
 C15(H15), C38(H38)
2.b Secondary CH2 refined with riding coordinates:
 C29(H29A,H29B), C39(H39A,H39B), C01Z(H01A,H01B)
2.c Aromatic/amide H refined with riding coordinates:
 C32(H32), C35(H35), C25(H25), C47(H47), C7(H7), C52(H52), C19(H19), C18(H18),
 C11(H11), C3(H3), C56(H56), C21(H21), C6(H6), C26(H26), C44(H44), C57(H57),
 C31(H31), C28(H28), C20(H20), C41(H41), C30(H30), C53(H53), C48(H48), C8(H8),
 C4(H4A), C10(H10), C27(H27), C43(H43), C50(H50), C42(H42), C9(H9), C49(H49)
2.d Idealised Me refined as rotating group:
 C1(H1A,H1B,H1C), C55(H55A,H55B,H55C)
2.e Idealised tetrahedral OH refined as rotating group:
 O4(H4), O1(H1)
;
_olex2_submission_special_instructions 'No special instructions were received'

loop_
_space_group_symop_operation_xyz
'x, y, z'
'-x+1/2, y+1/2, -z+1/2'
'-x, -y, -z'
'x-1/2, -y-1/2, z-1/2'

loop_
_atom_site_label
_atom_site_type_symbol
_atom_site_fract_x
_atom_site_fract_y
_atom_site_fract_z
_atom_site_U_iso_or_equiv
_atom_site_adp_type
_atom_site_occupancy
_atom_site_site_symmetry_order
_atom_site_calc_flag
_atom_site_refinement_flags_posn
_atom_site_refinement_flags_adp
_atom_site_refinement_flags_occupancy
_atom_site_disorder_assembly
_atom_site_disorder_group
S2 S 0.40705(11) 0.43841(3) 0.70490(6) 0.0183(3) Uani 1 1 d . . . . .
S1 S 0.41240(12) 0.22994(4) 0.28213(6) 0.0212(3) Uani 1 1 d . . . . .
Cl03 Cl 0.30358(13) 0.14051(4) 0.02386(7) 0.0337(3) Uani 1 1 d . . . . .
Cl04 Cl 0.55155(14) 0.13724(5) 0.14261(7) 0.0426(4) Uani 1 1 d . . . . .
O5 O 0.2682(3) 0.44118(9) 0.74916(16) 0.0229(7) Uani 1 1 d . . . . .
O4 O 0.4242(3) 0.61876(10) 0.61021(17) 0.0257(7) Uani 1 1 d . . . . .
H4 H 0.489761 0.622603 0.576592 0.038 Uiso 1 1 calc GR . . . .
O6 O 0.4206(3) 0.40496(9) 0.65255(17) 0.0246(7) Uani 1 1 d . . . . .
O1 O 0.3786(4) 0.36519(9) 0.51169(16) 0.0231(7) Uani 1 1 d . . . . .
H1 H 0.363233 0.377494 0.552012 0.035 Uiso 1 1 calc GR . . . .
O2 O 0.5522(3) 0.20824(10) 0.30807(17) 0.0273(7) Uani 1 1 d . . . . .
O3 O 0.3951(4) 0.24229(11) 0.20600(16) 0.0294(8) Uani 1 1 d . . . . .
N1 N 0.4008(4) 0.27471(11) 0.33054(18) 0.0177(7) Uani 1 1 d . . . . .
N2 N 0.4173(4) 0.48273(11) 0.65578(19) 0.0181(7) Uani 1 1 d . . . . .
C14 C 0.3385(4) 0.30392(13) 0.4409(2) 0.0157(8) Uani 1 1 d . . . . .
C33 C 0.5954(4) 0.53023(13) 0.6122(2) 0.0165(8) Uani 1 1 d . . . . .
C36 C 0.3883(5) 0.52336(13) 0.6896(2) 0.0163(8) Uani 1 1 d . . . . .
C34 C 0.5497(4) 0.48810(13) 0.6084(2) 0.0170(9) Uani 1 1 d . . . . .
C24 C 0.3852(5) 0.25373(14) 0.5836(2) 0.0195(9) Uani 1 1 d . . . . .
C13 C 0.2655(5) 0.30104(13) 0.3173(2) 0.0191(9) Uani 1 1 d . . . . .
C37 C 0.4951(4) 0.55184(13) 0.6637(2) 0.0169(9) Uani 1 1 d . . . . .
C16 C 0.4429(5) 0.27739(13) 0.4089(2) 0.0162(8) Uani 1 1 d . . . . .
C15 C 0.3335(5) 0.32189(13) 0.5178(2) 0.0171(9) Uani 1 1 d . . . . .
H15 H 0.219444 0.321096 0.532913 0.020 Uiso 1 1 calc R . . . .
C23 C 0.4666(5) 0.22252(13) 0.5455(2) 0.0182(9) Uani 1 1 d . . . . .
C12 C 0.2268(5) 0.31962(13) 0.3841(2) 0.0189(9) Uani 1 1 d . . . . .
C32 C 0.7190(4) 0.54497(13) 0.5677(2) 0.0176(9) Uani 1 1 d . . . . .
H32 H 0.751896 0.573516 0.569690 0.021 Uiso 1 1 calc R . . . .
C17 C 0.5961(4) 0.25935(13) 0.4376(2) 0.0162(8) Uani 1 1 d . . . . .
C46 C 0.2400(5) 0.52987(13) 0.7306(2) 0.0181(9) Uani 1 1 d . . . . .
C22 C 0.6085(5) 0.23403(13) 0.5012(2) 0.0181(9) Uani 1 1 d . . . . .
C51 C 0.5803(5) 0.43832(13) 0.7633(2) 0.0187(9) Uani 1 1 d . . . . .
C45 C 0.3826(5) 0.56401(14) 0.8426(2) 0.0215(9) Uani 1 1 d . . . . .
C35 C 0.6227(5) 0.45983(14) 0.5617(2) 0.0205(9) Uani 1 1 d . . . . .
H35 H 0.590225 0.431253 0.559303 0.025 Uiso 1 1 calc R . . . .
C29 C 0.4338(5) 0.29920(13) 0.5776(2) 0.0199(9) Uani 1 1 d . . . . .
H29A H 0.548468 0.300868 0.565614 0.024 Uiso 1 1 calc R . . . .
H29B H 0.420195 0.313260 0.625874 0.024 Uiso 1 1 calc R . . . .
C25 C 0.2545(5) 0.24247(14) 0.6254(2) 0.0216(9) Uani 1 1 d . . . . .
H25 H 0.199716 0.263515 0.651909 0.026 Uiso 1 1 calc R . . . .
C38 C 0.5040(5) 0.59876(13) 0.6724(2) 0.0185(9) Uani 1 1 d . . . . .
H38 H 0.619470 0.607159 0.673000 0.022 Uiso 1 1 calc R . . . .
C47 C 0.0958(5) 0.51674(14) 0.6963(3) 0.0245(10) Uani 1 1 d . . . . .
H47 H 0.097084 0.504087 0.648684 0.029 Uiso 1 1 calc R . . . .
C7 C -0.0341(5) 0.18314(14) 0.2854(2) 0.0223(9) Uani 1 1 d . . . . .
H7 H -0.130376 0.184871 0.255895 0.027 Uiso 1 1 calc R . . . .
C52 C 0.7199(5) 0.41889(14) 0.7420(2) 0.0242(10) Uani 1 1 d . . . . .
H52 H 0.723761 0.404928 0.695571 0.029 Uiso 1 1 calc R . . . .
C58 C 0.2366(5) 0.54854(13) 0.8017(2) 0.0204(9) Uani 1 1 d . . . . .
C39 C 0.4293(5) 0.61711(13) 0.7408(2) 0.0193(9) Uani 1 1 d . . . . .
H39A H 0.458403 0.647205 0.744098 0.023 Uiso 1 1 calc R . . . .
H39B H 0.311238 0.615465 0.734026 0.023 Uiso 1 1 calc R . . . .
C19 C 0.8841(5) 0.25493(14) 0.4250(3) 0.0246(10) Uani 1 1 d . . . . .
H19 H 0.977183 0.261982 0.398880 0.030 Uiso 1 1 calc R . . . .
C2 C -0.0307(5) 0.15882(13) 0.3501(2) 0.0212(9) Uani 1 1 d . . . . .
C18 C 0.7350(5) 0.26963(14) 0.4003(2) 0.0200(9) Uani 1 1 d . . . . .
H18 H 0.727158 0.286940 0.357481 0.024 Uiso 1 1 calc R . . . .
C11 C 0.1035(5) 0.34874(14) 0.3869(3) 0.0239(10) Uani 1 1 d . . . . .
H11 H 0.079875 0.361977 0.432440 0.029 Uiso 1 1 calc R . . . .
C5 C 0.2418(5) 0.20137(13) 0.3059(2) 0.0194(9) Uani 1 1 d . . . . .
C3 C 0.1130(5) 0.15592(14) 0.3913(2) 0.0240(10) Uani 1 1 d . . . . .
H3 H 0.117702 0.139210 0.434898 0.029 Uiso 1 1 calc R . . . .
C56 C 0.7096(5) 0.45977(14) 0.8778(2) 0.0237(9) Uani 1 1 d . . . . .
H56 H 0.706086 0.473798 0.924139 0.028 Uiso 1 1 calc R . . . .
C21 C 0.7604(5) 0.21913(14) 0.5243(2) 0.0237(10) Uani 1 1 d . . . . .
H21 H 0.770037 0.201098 0.566189 0.028 Uiso 1 1 calc R . . . .
C40 C 0.4768(5) 0.59644(13) 0.8131(2) 0.0196(9) Uani 1 1 d . . . . .
C6 C 0.1000(5) 0.20464(14) 0.2638(2) 0.0240(10) Uani 1 1 d . . . . .
H6 H 0.095214 0.221579 0.220460 0.029 Uiso 1 1 calc R . . . .
C26 C 0.2033(5) 0.20119(15) 0.6290(2) 0.0257(10) Uani 1 1 d . . . . .
H26 H 0.112586 0.194129 0.656849 0.031 Uiso 1 1 calc R . . . .
C44 C 0.4212(5) 0.54844(14) 0.9133(2) 0.0245(10) Uani 1 1 d . . . . .
H44 H 0.355938 0.527269 0.933847 0.029 Uiso 1 1 calc R . . . .
C57 C 0.5736(5) 0.45911(13) 0.8311(2) 0.0221(9) Uani 1 1 d . . . . .
H57 H 0.477780 0.472591 0.845104 0.026 Uiso 1 1 calc R . . . .
C31 C 0.7908(5) 0.51687(14) 0.5211(2) 0.0221(9) Uani 1 1 d . . . . .
H31 H 0.873207 0.526286 0.490173 0.027 Uiso 1 1 calc R . . . .
C28 C 0.4173(5) 0.18095(14) 0.5504(2) 0.0242(10) Uani 1 1 d . . . . .
H28 H 0.474195 0.159682 0.525462 0.029 Uiso 1 1 calc R . . . .
C20 C 0.8968(5) 0.23026(15) 0.4871(3) 0.0272(10) Uani 1 1 d . . . . .
H20 H 0.999084 0.220753 0.504733 0.033 Uiso 1 1 calc R . . . .
C41 C 0.6103(5) 0.61060(14) 0.8551(2) 0.0239(10) Uani 1 1 d . . . . .
H41 H 0.676249 0.631884 0.835377 0.029 Uiso 1 1 calc R . . . .
C30 C 0.7442(5) 0.47474(14) 0.5189(2) 0.0231(9) Uani 1 1 d . . . . .
H30 H 0.797294 0.455911 0.487104 0.028 Uiso 1 1 calc R . . . .
C53 C 0.8538(5) 0.42018(15) 0.7896(3) 0.0268(10) Uani 1 1 d . . . . .
H53 H 0.950000 0.407010 0.775145 0.032 Uiso 1 1 calc R . . . .
C54 C 0.8507(5) 0.44026(15) 0.8578(3) 0.0252(10) Uani 1 1 d . . . . .
C48 C -0.0490(5) 0.52180(15) 0.7305(3) 0.0291(11) Uani 1 1 d . . . . .
H48 H -0.145584 0.512545 0.706266 0.035 Uiso 1 1 calc R . . . .
C8 C 0.1758(5) 0.30956(15) 0.2515(3) 0.0265(10) Uani 1 1 d . . . . .
H8 H 0.198686 0.296232 0.206018 0.032 Uiso 1 1 calc R . . . .
C4 C 0.2492(5) 0.17688(14) 0.3700(2) 0.0240(10) Uani 1 1 d . . . . .
H4A H 0.346489 0.174612 0.398703 0.029 Uiso 1 1 calc R . . . .
C10 C 0.0157(5) 0.35826(16) 0.3229(3) 0.0323(12) Uani 1 1 d . . . . .
H10 H -0.068947 0.378162 0.324043 0.039 Uiso 1 1 calc R . . . .
C27 C 0.2852(5) 0.17011(15) 0.5916(2) 0.0261(10) Uani 1 1 d . . . . .
H27 H 0.251428 0.141675 0.594142 0.031 Uiso 1 1 calc R . . . .
C43 C 0.5528(6) 0.56327(16) 0.9541(3) 0.0318(11) Uani 1 1 d . . . . .
H43 H 0.577740 0.552285 1.002045 0.038 Uiso 1 1 calc R . . . .
C1 C -0.1793(5) 0.13712(14) 0.3748(3) 0.0255(10) Uani 1 1 d . . . . .
H1A H -0.243244 0.156761 0.403304 0.038 Uiso 1 1 calc GR . . . .
H1B H -0.149163 0.112967 0.405894 0.038 Uiso 1 1 calc GR . . . .
H1C H -0.242510 0.127478 0.331230 0.038 Uiso 1 1 calc GR . . . .
C50 C 0.0883(5) 0.55346(15) 0.8349(3) 0.0280(10) Uani 1 1 d . . . . .
H50 H 0.084829 0.566097 0.882471 0.034 Uiso 1 1 calc R . . . .
C42 C 0.6483(5) 0.59438(16) 0.9243(3) 0.0296(11) Uani 1 1 d . . . . .
H42 H 0.739642 0.604447 0.951760 0.035 Uiso 1 1 calc R . . . .
C9 C 0.0519(5) 0.33855(16) 0.2567(3) 0.0326(12) Uani 1 1 d . . . . .
H9 H -0.010623 0.345152 0.213188 0.039 Uiso 1 1 calc R . . . .
C49 C -0.0533(5) 0.54033(15) 0.7998(3) 0.0314(11) Uani 1 1 d . . . . .
H49 H -0.152577 0.544009 0.823110 0.038 Uiso 1 1 calc R . . . .
C55 C 0.9992(6) 0.44152(18) 0.9083(3) 0.0366(12) Uani 1 1 d . . . . .
H55A H 0.979786 0.459739 0.950852 0.055 Uiso 1 1 calc GR . . . .
H55B H 1.089367 0.452553 0.880937 0.055 Uiso 1 1 calc GR . . . .
H55C H 1.024518 0.413088 0.925890 0.055 Uiso 1 1 calc GR . . . .
C01Z C 0.3922(5) 0.16630(16) 0.1003(3) 0.0347(12) Uani 1 1 d . . . . .
H01A H 0.309708 0.171550 0.137273 0.042 Uiso 1 1 calc R . . . .
H01B H 0.433416 0.193854 0.084112 0.042 Uiso 1 1 calc R . . . .

loop_
_atom_site_aniso_label
_atom_site_aniso_U_11
_atom_site_aniso_U_22
_atom_site_aniso_U_33
_atom_site_aniso_U_23
_atom_site_aniso_U_13
_atom_site_aniso_U_12
S2 0.0164(5) 0.0189(5) 0.0194(5) 0.0008(4) -0.0033(4) -0.0037(4)
S1 0.0159(5) 0.0300(6) 0.0176(5) -0.0053(4) -0.0008(4) -0.0033(4)
Cl03 0.0282(6) 0.0341(7) 0.0390(7) -0.0048(5) 0.0014(5) -0.0018(5)
Cl04 0.0286(7) 0.0576(9) 0.0415(7) 0.0192(6) 0.0008(5) 0.0027(5)
O5 0.0161(15) 0.0279(17) 0.0244(16) 0.0038(13) -0.0014(12) -0.0021(12)
O4 0.0253(16) 0.0283(18) 0.0232(17) 0.0087(14) -0.0014(12) 0.0050(13)
O6 0.0280(17) 0.0183(16) 0.0272(17) -0.0058(13) -0.0044(12) -0.0037(12)
O1 0.0319(17) 0.0176(16) 0.0196(16) -0.0007(12) 0.0006(12) -0.0015(12)
O2 0.0167(15) 0.0371(19) 0.0280(17) -0.0129(14) -0.0032(12) 0.0031(13)
O3 0.0286(17) 0.048(2) 0.0116(15) -0.0026(14) -0.0005(12) -0.0089(14)
N1 0.0162(17) 0.0212(19) 0.0151(18) -0.0030(14) -0.0057(13) -0.0028(13)
N2 0.0180(18) 0.0180(18) 0.0182(18) 0.0012(14) -0.0026(13) -0.0018(13)
C14 0.0093(19) 0.020(2) 0.018(2) 0.0022(17) -0.0045(14) -0.0024(15)
C33 0.013(2) 0.018(2) 0.018(2) 0.0000(17) -0.0039(15) 0.0007(15)
C36 0.016(2) 0.017(2) 0.016(2) -0.0016(16) -0.0060(15) 0.0018(15)
C34 0.0099(19) 0.023(2) 0.018(2) 0.0037(17) -0.0043(15) -0.0002(15)
C24 0.017(2) 0.027(2) 0.015(2) 0.0033(17) -0.0068(15) 0.0022(16)
C13 0.011(2) 0.022(2) 0.023(2) 0.0042(18) -0.0068(16) -0.0053(15)
C37 0.0110(19) 0.022(2) 0.017(2) 0.0025(17) -0.0052(15) -0.0016(15)
C16 0.015(2) 0.018(2) 0.016(2) 0.0014(16) -0.0039(15) -0.0033(15)
C15 0.015(2) 0.018(2) 0.018(2) 0.0009(17) -0.0004(15) 0.0002(15)
C23 0.019(2) 0.019(2) 0.016(2) 0.0035(17) -0.0098(16) -0.0023(16)
C12 0.0108(19) 0.022(2) 0.024(2) 0.0054(18) -0.0059(16) -0.0066(15)
C32 0.014(2) 0.019(2) 0.019(2) 0.0013(17) -0.0032(15) -0.0024(15)
C17 0.0118(19) 0.020(2) 0.017(2) -0.0046(17) -0.0040(15) -0.0008(15)
C46 0.016(2) 0.018(2) 0.021(2) 0.0046(17) -0.0017(16) 0.0010(15)
C22 0.018(2) 0.021(2) 0.015(2) -0.0041(17) -0.0063(15) 0.0013(16)
C51 0.021(2) 0.019(2) 0.016(2) 0.0047(17) -0.0019(16) 0.0013(16)
C45 0.023(2) 0.021(2) 0.021(2) -0.0026(18) 0.0010(17) 0.0034(17)
C35 0.018(2) 0.021(2) 0.023(2) -0.0022(18) -0.0013(16) 0.0018(16)
C29 0.020(2) 0.022(2) 0.018(2) -0.0003(17) -0.0006(16) 0.0005(16)
C25 0.017(2) 0.030(3) 0.017(2) 0.0033(18) -0.0047(16) 0.0004(17)
C38 0.018(2) 0.020(2) 0.017(2) 0.0050(17) -0.0009(16) 0.0012(16)
C47 0.017(2) 0.030(3) 0.026(2) 0.008(2) -0.0048(17) -0.0008(17)
C7 0.021(2) 0.029(2) 0.017(2) -0.0024(18) -0.0036(16) -0.0018(17)
C52 0.025(2) 0.027(2) 0.021(2) 0.0007(19) -0.0001(17) 0.0060(18)
C58 0.021(2) 0.019(2) 0.021(2) 0.0018(18) -0.0007(16) -0.0004(16)
C39 0.013(2) 0.019(2) 0.026(2) -0.0011(18) -0.0012(16) 0.0016(15)
C19 0.014(2) 0.028(3) 0.032(3) -0.007(2) -0.0009(17) -0.0030(17)
C2 0.022(2) 0.020(2) 0.021(2) -0.0082(18) -0.0004(17) -0.0018(16)
C18 0.015(2) 0.023(2) 0.022(2) -0.0084(18) -0.0015(16) -0.0005(16)
C11 0.012(2) 0.025(2) 0.034(3) 0.002(2) -0.0061(17) -0.0015(16)
C5 0.019(2) 0.020(2) 0.020(2) -0.0045(17) -0.0009(16) -0.0017(16)
C3 0.028(2) 0.022(2) 0.022(2) 0.0047(18) -0.0012(18) -0.0007(17)
C56 0.025(2) 0.027(2) 0.018(2) -0.0008(19) -0.0026(17) 0.0026(18)
C21 0.022(2) 0.030(3) 0.018(2) -0.0034(19) -0.0084(17) 0.0058(18)
C40 0.017(2) 0.022(2) 0.021(2) -0.0026(18) 0.0027(16) 0.0032(16)
C6 0.026(2) 0.027(3) 0.019(2) 0.0007(19) -0.0058(17) -0.0086(18)
C26 0.020(2) 0.035(3) 0.022(2) 0.011(2) -0.0053(17) -0.0051(18)
C44 0.034(3) 0.020(2) 0.020(2) 0.0026(18) 0.0015(18) 0.0026(18)
C57 0.020(2) 0.021(2) 0.025(2) -0.0011(19) 0.0014(17) 0.0041(17)
C31 0.014(2) 0.029(2) 0.023(2) 0.0025(19) -0.0006(16) 0.0015(17)
C28 0.027(2) 0.021(2) 0.024(2) 0.0045(18) -0.0073(18) 0.0030(17)
C20 0.016(2) 0.033(3) 0.032(3) -0.013(2) -0.0092(18) 0.0061(18)
C41 0.020(2) 0.029(3) 0.023(2) -0.0052(19) 0.0022(17) -0.0004(18)
C30 0.021(2) 0.027(2) 0.021(2) -0.0008(19) 0.0014(17) 0.0054(17)
C53 0.017(2) 0.034(3) 0.030(3) 0.001(2) 0.0038(18) 0.0072(18)
C54 0.021(2) 0.029(3) 0.026(2) 0.007(2) -0.0031(18) 0.0015(18)
C48 0.013(2) 0.031(3) 0.042(3) 0.008(2) -0.0058(19) -0.0009(17)
C8 0.024(2) 0.034(3) 0.020(2) -0.002(2) -0.0114(17) -0.0053(19)
C4 0.022(2) 0.026(2) 0.023(2) -0.0010(19) -0.0056(17) 0.0022(17)
C10 0.014(2) 0.035(3) 0.047(3) 0.010(2) -0.015(2) 0.0015(18)
C27 0.031(2) 0.023(2) 0.023(2) 0.0091(19) -0.0067(18) -0.0084(18)
C43 0.042(3) 0.033(3) 0.020(2) -0.003(2) -0.004(2) 0.005(2)
C1 0.027(2) 0.023(2) 0.026(2) -0.0020(19) -0.0013(18) -0.0018(18)
C50 0.024(2) 0.027(3) 0.034(3) 0.004(2) 0.0090(19) 0.0019(18)
C42 0.026(2) 0.039(3) 0.023(2) -0.011(2) -0.0109(18) -0.001(2)
C9 0.022(2) 0.035(3) 0.039(3) 0.008(2) -0.018(2) -0.0045(19)
C49 0.018(2) 0.030(3) 0.046(3) 0.008(2) 0.009(2) 0.0035(18)
C55 0.023(3) 0.048(3) 0.038(3) -0.003(2) -0.010(2) 0.009(2)
C01Z 0.020(2) 0.035(3) 0.049(3) -0.001(2) -0.004(2) 0.004(2)

loop_
_atom_type_symbol
_atom_type_description
_atom_type_scat_dispersion_real
_atom_type_scat_dispersion_imag
_atom_type_scat_source
C C 0.0181 0.0091 'International Tables Vol C Tables 4.2.6.8 and 6.1.1.4'
H H 0.0000 0.0000 'International Tables Vol C Tables 4.2.6.8 and 6.1.1.4'
Cl Cl 0.3639 0.7018 'International Tables Vol C Tables 4.2.6.8 and 6.1.1.4'
N N 0.0311 0.0180 'International Tables Vol C Tables 4.2.6.8 and 6.1.1.4'
O O 0.0492 0.0322 'International Tables Vol C Tables 4.2.6.8 and 6.1.1.4'
S S 0.3331 0.5567 'International Tables Vol C Tables 4.2.6.8 and 6.1.1.4'

loop_
_geom_angle_atom_site_label_1
_geom_angle_atom_site_label_2
_geom_angle_atom_site_label_3
_geom_angle
_geom_angle_site_symmetry_1
_geom_angle_site_symmetry_3
_geom_angle_publ_flag
O5 S2 N2 107.53(18) . . ?
O5 S2 C51 109.28(19) . . ?
O6 S2 O5 119.88(18) . . ?
O6 S2 N2 105.80(18) . . ?
O6 S2 C51 108.15(19) . . ?
N2 S2 C51 105.24(18) . . ?
O2 S1 O3 120.24(19) . . ?
O2 S1 N1 107.68(17) . . ?
O2 S1 C5 109.3(2) . . ?
O3 S1 N1 105.10(19) . . ?
O3 S1 C5 108.75(19) . . ?
N1 S1 C5 104.56(18) . . ?
C38 O4 H4 109.5 . . ?
C15 O1 H1 109.5 . . ?
C13 N1 S1 118.3(3) . . ?
C13 N1 C16 107.1(3) . . ?
C16 N1 S1 122.9(3) . . ?
C36 N2 S2 121.1(3) . . ?
C34 N2 S2 118.2(3) . . ?
C34 N2 C36 106.7(3) . . ?
C16 C14 C15 132.0(4) . . ?
C16 C14 C12 108.6(4) . . ?
C12 C14 C15 118.9(4) . . ?
C34 C33 C37 108.9(4) . . ?
C34 C33 C32 119.8(4) . . ?
C32 C33 C37 131.2(4) . . ?
N2 C36 C46 119.3(3) . . ?
C37 C36 N2 109.1(4) . . ?
C37 C36 C46 130.2(4) . . ?
C33 C34 N2 107.6(3) . . ?
C35 C34 N2 130.5(4) . . ?
C35 C34 C33 121.8(4) . . ?
C23 C24 C29 120.7(4) . . ?
C25 C24 C23 119.1(4) . . ?
C25 C24 C29 120.2(4) . . ?
C12 C13 N1 108.2(3) . . ?
C12 C13 C8 121.1(4) . . ?
C8 C13 N1 130.7(4) . . ?
C33 C37 C38 120.8(4) . . ?
C36 C37 C33 107.7(4) . . ?
C36 C37 C38 130.9(4) . . ?
N1 C16 C17 119.7(3) . . ?
C14 C16 N1 108.4(3) . . ?
C14 C16 C17 130.8(4) . . ?
O1 C15 C14 106.2(3) . . ?
O1 C15 H15 107.4 . . ?
O1 C15 C29 111.8(3) . . ?
C14 C15 H15 107.4 . . ?
C14 C15 C29 116.1(3) . . ?
C29 C15 H15 107.4 . . ?
C24 C23 C22 119.7(4) . . ?
C28 C23 C24 119.7(4) . . ?
C28 C23 C22 120.6(4) . . ?
C13 C12 C14 107.6(4) . . ?
C11 C12 C14 131.6(4) . . ?
C11 C12 C13 120.7(4) . . ?
C33 C32 H32 120.9 . . ?
C31 C32 C33 118.2(4) . . ?
C31 C32 H32 120.9 . . ?
C22 C17 C16 123.2(4) . . ?
C18 C17 C16 117.6(4) . . ?
C18 C17 C22 119.3(4) . . ?
C47 C46 C36 117.4(4) . . ?
C47 C46 C58 118.8(4) . . ?
C58 C46 C36 123.8(4) . . ?
C17 C22 C23 122.7(3) . . ?
C21 C22 C23 118.9(4) . . ?
C21 C22 C17 118.5(4) . . ?
C52 C51 S2 121.1(3) . . ?
C52 C51 C57 121.0(4) . . ?
C57 C51 S2 117.9(3) . . ?
C40 C45 C58 120.8(4) . . ?
C44 C45 C58 119.7(4) . . ?
C44 C45 C40 119.3(4) . . ?
C34 C35 H35 121.2 . . ?
C30 C35 C34 117.6(4) . . ?
C30 C35 H35 121.2 . . ?
C24 C29 C15 111.3(3) . . ?
C24 C29 H29A 109.4 . . ?
C24 C29 H29B 109.4 . . ?
C15 C29 H29A 109.4 . . ?
C15 C29 H29B 109.4 . . ?
H29A C29 H29B 108.0 . . ?
C24 C25 H25 119.4 . . ?
C26 C25 C24 121.2(4) . . ?
C26 C25 H25 119.4 . . ?
O4 C38 C37 109.9(3) . . ?
O4 C38 H38 108.1 . . ?
O4 C38 C39 105.8(3) . . ?
C37 C38 H38 108.1 . . ?
C37 C38 C39 116.5(3) . . ?
C39 C38 H38 108.1 . . ?
C46 C47 H47 119.3 . . ?
C48 C47 C46 121.4(4) . . ?
C48 C47 H47 119.3 . . ?
C2 C7 H7 119.4 . . ?
C6 C7 H7 119.4 . . ?
C6 C7 C2 121.1(4) . . ?
C51 C52 H52 120.6 . . ?
C51 C52 C53 118.9(4) . . ?
C53 C52 H52 120.6 . . ?
C46 C58 C45 123.2(4) . . ?
C50 C58 C46 118.7(4) . . ?
C50 C58 C45 118.1(4) . . ?
C38 C39 H39A 108.4 . . ?
C38 C39 H39B 108.4 . . ?
H39A C39 H39B 107.4 . . ?
C40 C39 C38 115.7(3) . . ?
C40 C39 H39A 108.4 . . ?
C40 C39 H39B 108.4 . . ?
C18 C19 H19 120.0 . . ?
C20 C19 H19 120.0 . . ?
C20 C19 C18 119.9(4) . . ?
C7 C2 C1 120.6(4) . . ?
C3 C2 C7 118.3(4) . . ?
C3 C2 C1 121.1(4) . . ?
C17 C18 H18 119.5 . . ?
C19 C18 C17 121.0(4) . . ?
C19 C18 H18 119.5 . . ?
C12 C11 H11 120.4 . . ?
C10 C11 C12 119.3(5) . . ?
C10 C11 H11 120.4 . . ?
C6 C5 S1 120.7(3) . . ?
C6 C5 C4 120.5(4) . . ?
C4 C5 S1 118.7(3) . . ?
C2 C3 H3 119.3 . . ?
C4 C3 C2 121.4(4) . . ?
C4 C3 H3 119.3 . . ?
C57 C56 H56 119.4 . . ?
C57 C56 C54 121.2(4) . . ?
C54 C56 H56 119.4 . . ?
C22 C21 H21 119.4 . . ?
C20 C21 C22 121.2(4) . . ?
C20 C21 H21 119.4 . . ?
C45 C40 C39 120.9(4) . . ?
C41 C40 C45 118.3(4) . . ?
C41 C40 C39 120.7(4) . . ?
C7 C6 C5 119.5(4) . . ?
C7 C6 H6 120.2 . . ?
C5 C6 H6 120.2 . . ?
C25 C26 H26 120.2 . . ?
C25 C26 C27 119.6(4) . . ?
C27 C26 H26 120.2 . . ?
C45 C44 H44 119.4 . . ?
C43 C44 C45 121.2(4) . . ?
C43 C44 H44 119.4 . . ?
C51 C57 H57 120.6 . . ?
C56 C57 C51 118.8(4) . . ?
C56 C57 H57 120.6 . . ?
C32 C31 H31 119.5 . . ?
C32 C31 C30 121.0(4) . . ?
C30 C31 H31 119.5 . . ?
C23 C28 H28 119.6 . . ?
C23 C28 C27 120.8(4) . . ?
C27 C28 H28 119.6 . . ?
C19 C20 C21 120.1(4) . . ?
C19 C20 H20 120.0 . . ?
C21 C20 H20 120.0 . . ?
C40 C41 H41 119.2 . . ?
C42 C41 C40 121.5(4) . . ?
C42 C41 H41 119.2 . . ?
C35 C30 C31 121.5(4) . . ?
C35 C30 H30 119.2 . . ?
C31 C30 H30 119.2 . . ?
C52 C53 H53 119.2 . . ?
C52 C53 C54 121.5(4) . . ?
C54 C53 H53 119.2 . . ?
C56 C54 C55 121.0(4) . . ?
C53 C54 C56 118.5(4) . . ?
C53 C54 C55 120.4(4) . . ?
C47 C48 H48 119.9 . . ?
C49 C48 C47 120.1(4) . . ?
C49 C48 H48 119.9 . . ?
C13 C8 H8 121.7 . . ?
C9 C8 C13 116.5(4) . . ?
C9 C8 H8 121.7 . . ?
C5 C4 H4A 120.4 . . ?
C3 C4 C5 119.1(4) . . ?
C3 C4 H4A 120.4 . . ?
C11 C10 H10 120.2 . . ?
C11 C10 C9 119.7(4) . . ?
C9 C10 H10 120.2 . . ?
C26 C27 C28 119.6(4) . . ?
C26 C27 H27 120.2 . . ?
C28 C27 H27 120.2 . . ?
C44 C43 H43 120.2 . . ?
C44 C43 C42 119.6(4) . . ?
C42 C43 H43 120.2 . . ?
C2 C1 H1A 109.5 . . ?
C2 C1 H1B 109.5 . . ?
C2 C1 H1C 109.5 . . ?
H1A C1 H1B 109.5 . . ?
H1A C1 H1C 109.5 . . ?
H1B C1 H1C 109.5 . . ?
C58 C50 H50 119.2 . . ?
C49 C50 C58 121.5(5) . . ?
C49 C50 H50 119.2 . . ?
C41 C42 C43 120.0(4) . . ?
C41 C42 H42 120.0 . . ?
C43 C42 H42 120.0 . . ?
C8 C9 C10 122.7(4) . . ?
C8 C9 H9 118.7 . . ?
C10 C9 H9 118.7 . . ?
C48 C49 C50 119.5(4) . . ?
C48 C49 H49 120.2 . . ?
C50 C49 H49 120.2 . . ?
C54 C55 H55A 109.5 . . ?
C54 C55 H55B 109.5 . . ?
C54 C55 H55C 109.5 . . ?
H55A C55 H55B 109.5 . . ?
H55A C55 H55C 109.5 . . ?
H55B C55 H55C 109.5 . . ?
Cl03 C01Z Cl04 112.7(3) . . ?
Cl03 C01Z H01A 109.1 . . ?
Cl03 C01Z H01B 109.1 . . ?
Cl04 C01Z H01A 109.1 . . ?
Cl04 C01Z H01B 109.1 . . ?
H01A C01Z H01B 107.8 . . ?

loop_
_geom_bond_atom_site_label_1
_geom_bond_atom_site_label_2
_geom_bond_distance
_geom_bond_site_symmetry_2
_geom_bond_publ_flag
S2 O5 1.433(3) . ?
S2 O6 1.431(3) . ?
S2 N2 1.670(3) . ?
S2 C51 1.759(4) . ?
S1 O2 1.421(3) . ?
S1 O3 1.431(3) . ?
S1 N1 1.676(4) . ?
S1 C5 1.755(4) . ?
Cl03 C01Z 1.746(5) . ?
Cl04 C01Z 1.771(5) . ?
O4 H4 0.8400 . ?
O4 C38 1.433(5) . ?
O1 H1 0.8400 . ?
O1 C15 1.435(5) . ?
N1 C13 1.420(5) . ?
N1 C16 1.447(5) . ?
N2 C36 1.454(5) . ?
N2 C34 1.431(5) . ?
C14 C16 1.357(6) . ?
C14 C15 1.502(6) . ?
C14 C12 1.450(5) . ?
C33 C34 1.396(6) . ?
C33 C37 1.447(6) . ?
C33 C32 1.409(6) . ?
C36 C37 1.366(6) . ?
C36 C46 1.479(6) . ?
C34 C35 1.389(6) . ?
C24 C23 1.398(6) . ?
C24 C29 1.509(6) . ?
C24 C25 1.395(6) . ?
C13 C12 1.391(6) . ?
C13 C8 1.406(6) . ?
C37 C38 1.504(6) . ?
C16 C17 1.479(5) . ?
C15 H15 1.0000 . ?
C15 C29 1.523(5) . ?
C23 C22 1.497(6) . ?
C23 C28 1.390(6) . ?
C12 C11 1.387(6) . ?
C32 H32 0.9500 . ?
C32 C31 1.378(6) . ?
C17 C22 1.405(6) . ?
C17 C18 1.399(6) . ?
C46 C47 1.397(6) . ?
C46 C58 1.415(6) . ?
C22 C21 1.403(6) . ?
C51 C52 1.385(6) . ?
C51 C57 1.393(6) . ?
C45 C58 1.486(6) . ?
C45 C40 1.413(6) . ?
C45 C44 1.397(6) . ?
C35 H35 0.9500 . ?
C35 C30 1.380(6) . ?
C29 H29A 0.9900 . ?
C29 H29B 0.9900 . ?
C25 H25 0.9500 . ?
C25 C26 1.385(6) . ?
C38 H38 1.0000 . ?
C38 C39 1.519(6) . ?
C47 H47 0.9500 . ?
C47 C48 1.385(6) . ?
C7 H7 0.9500 . ?
C7 C2 1.399(6) . ?
C7 C6 1.380(6) . ?
C52 H52 0.9500 . ?
C52 C53 1.385(6) . ?
C58 C50 1.403(6) . ?
C39 H39A 0.9900 . ?
C39 H39B 0.9900 . ?
C39 C40 1.502(6) . ?
C19 H19 0.9500 . ?
C19 C18 1.388(6) . ?
C19 C20 1.369(7) . ?
C2 C3 1.391(6) . ?
C2 C1 1.501(6) . ?
C18 H18 0.9500 . ?
C11 H11 0.9500 . ?
C11 C10 1.379(6) . ?
C5 C6 1.387(6) . ?
C5 C4 1.394(6) . ?
C3 H3 0.9500 . ?
C3 C4 1.384(6) . ?
C56 H56 0.9500 . ?
C56 C57 1.390(6) . ?
C56 C54 1.390(6) . ?
C21 H21 0.9500 . ?
C21 C20 1.388(7) . ?
C40 C41 1.399(6) . ?
C6 H6 0.9500 . ?
C26 H26 0.9500 . ?
C26 C27 1.391(7) . ?
C44 H44 0.9500 . ?
C44 C43 1.383(7) . ?
C57 H57 0.9500 . ?
C31 H31 0.9500 . ?
C31 C30 1.397(6) . ?
C28 H28 0.9500 . ?
C28 C27 1.394(6) . ?
C20 H20 0.9500 . ?
C41 H41 0.9500 . ?
C41 C42 1.379(6) . ?
C30 H30 0.9500 . ?
C53 H53 0.9500 . ?
C53 C54 1.388(6) . ?
C54 C55 1.512(6) . ?
C48 H48 0.9500 . ?
C48 C49 1.384(7) . ?
C8 H8 0.9500 . ?
C8 C9 1.392(7) . ?
C4 H4A 0.9500 . ?
C10 H10 0.9500 . ?
C10 C9 1.393(7) . ?
C27 H27 0.9500 . ?
C43 H43 0.9500 . ?
C43 C42 1.391(7) . ?
C1 H1A 0.9800 . ?
C1 H1B 0.9800 . ?
C1 H1C 0.9800 . ?
C50 H50 0.9500 . ?
C50 C49 1.385(7) . ?
C42 H42 0.9500 . ?
C9 H9 0.9500 . ?
C49 H49 0.9500 . ?
C55 H55A 0.9800 . ?
C55 H55B 0.9800 . ?
C55 H55C 0.9800 . ?
C01Z H01A 0.9900 . ?
C01Z H01B 0.9900 . ?
